data_7001454
loop_
_publ_author_name
'Zhuang, Gui-Lin'
'Sun, Xiao-Jun'
'Long, La-Sheng'
'Huang, Rong-Bin'
'Zheng, Lan-Sun'

_publ_section_title
;
 The synthesis of a 3d--4f polynuclear metal cluster under microwave
 irradiation: crystal structure and magnetic property of
 [La3Ni6(IDA)6(OH)6(H2O)12]&#x00B7;3NO3&#x00B7;15H2O (IDA =
 iminodiacetate)
;
_journal_issue 24
_journal_name_full 'Dalton Transactions'
_journal_page_first 4640
_journal_page_last 4642
_journal_paper_doi 10.1039/b823294f
_journal_year 2009
_chemical_formula_moiety '[La3Ni6(C4H5O4N)6(OH)6(H2O)12].3(NO3).15(H2O)'
_chemical_formula_sum 'C24 H90 La3 N9 Ni6 O66'
_chemical_formula_weight 2330.04
_chemical_name_systematic
;
?
;
_space_group_IT_number 2
_symmetry_cell_setting triclinic
_symmetry_space_group_name_Hall '-P 1'
_symmetry_space_group_name_H-M 'P -1'
_atom_sites_solution_hydrogens geom
_atom_sites_solution_primary direct
_atom_sites_solution_secondary difmap
_audit_creation_method SHELXL-97
_cell_angle_alpha 77.8360(10)
_cell_angle_beta 82.1800(10)
_cell_angle_gamma 80.6840(10)
_cell_formula_units_Z 2
_cell_length_a 12.8557(2)
_cell_length_b 15.9543(3)
_cell_length_c 18.2385(3)
_cell_measurement_reflns_used 35832
_cell_measurement_temperature 173(2)
_cell_measurement_theta_max 32.6209
_cell_measurement_theta_min 2.4115
_cell_volume 3588.36(11)
_computing_cell_refinement 'CrysAlis RED'
_computing_data_collection 'CrysAlis CCD'
_computing_data_reduction 'CrysAlis RED'
_computing_molecular_graphics 'SHELXL-97 (Sheldrick, 1997)'
_computing_publication_material 'SHELXL-97 (Sheldrick, 1997)'
_computing_structure_refinement 'SHELXL-97 (Sheldrick, 1997)'
_computing_structure_solution 'SHELXS-97 (Sheldrick, 1990)'
_diffrn_ambient_temperature 173(2)
_diffrn_measured_fraction_theta_full 0.995
_diffrn_measured_fraction_theta_max 0.995
_diffrn_measurement_device_type 'CrysAlis CCD, Oxford Diffraction Ltd.'
_diffrn_measurement_method 'phi and omega scans'
_diffrn_radiation_monochromator graphite
_diffrn_radiation_source 'Enhance (Mo) X-ray Source'
_diffrn_radiation_type MoK\a
_diffrn_radiation_wavelength 0.71073
_diffrn_reflns_av_R_equivalents 0.0181
_diffrn_reflns_av_sigmaI/netI 0.0201
_diffrn_reflns_limit_h_max 15
_diffrn_reflns_limit_h_min -15
_diffrn_reflns_limit_k_max 19
_diffrn_reflns_limit_k_min -19
_diffrn_reflns_limit_l_max 22
_diffrn_reflns_limit_l_min -22
_diffrn_reflns_number 38135
_diffrn_reflns_theta_full 26.00
_diffrn_reflns_theta_max 26.00
_diffrn_reflns_theta_min 2.42
_exptl_absorpt_coefficient_mu 3.415
_exptl_absorpt_correction_T_max 0.4823
_exptl_absorpt_correction_T_min 0.3420
_exptl_absorpt_correction_type multi-scan
_exptl_absorpt_process_details 'CrysAlis RED'
_exptl_crystal_colour green
_exptl_crystal_density_diffrn 2.156
_exptl_crystal_density_meas ?
_exptl_crystal_density_method .
_exptl_crystal_description flake
_exptl_crystal_F_000 2328
_exptl_crystal_size_max 0.40
_exptl_crystal_size_mid 0.30
_exptl_crystal_size_min 0.25
_refine_diff_density_max 2.545
_refine_diff_density_min -0.894
_refine_diff_density_rms 0.124
_refine_ls_extinction_method none
_refine_ls_goodness_of_fit_ref 1.052
_refine_ls_hydrogen_treatment constr
_refine_ls_matrix_type full
_refine_ls_number_parameters 986
_refine_ls_number_reflns 14039
_refine_ls_number_restraints 0
_refine_ls_restrained_S_all 1.052
_refine_ls_R_factor_all 0.0353
_refine_ls_R_factor_gt 0.0297
_refine_ls_shift/su_max 0.004
_refine_ls_shift/su_mean 0.000
_refine_ls_structure_factor_coef Fsqd
_refine_ls_weighting_details 'calc w=1/[\s^2^(Fo^2^)+(0.0395P)^2^+15.1933P] where P=(Fo^2^+2Fc^2^)/3'
_refine_ls_weighting_scheme calc
_refine_ls_wR_factor_gt 0.0789
_refine_ls_wR_factor_ref 0.0809
_reflns_number_gt 12437
_reflns_number_total 14039
_reflns_threshold_expression >2sigma(I)
_cod_data_source_file b823294f.txt
_cod_data_source_block complex1
_cod_original_sg_symbol_H-M P-1
_cod_database_code 7001454

loop_
_symmetry_equiv_pos_as_xyz
'x, y, z'
'-x, -y, -z'

loop_
_atom_site_label
_atom_site_type_symbol
_atom_site_fract_x
_atom_site_fract_y
_atom_site_fract_z
_atom_site_U_iso_or_equiv
_atom_site_adp_type
_atom_site_occupancy
_atom_site_symmetry_multiplicity
_atom_site_calc_flag
_atom_site_refinement_flags
_atom_site_disorder_assembly
_atom_site_disorder_group
Ni1 Ni 0.79314(4) -0.98630(3) 0.96906(3) 0.01313(11) Uani 1 1 d . . .
O1 O 0.9084(3) -0.9234(2) 0.74785(17) 0.0232(7) Uani 1 1 d . . .
N1 N 0.8728(3) -0.8784(2) 0.93840(19) 0.0167(7) Uani 1 1 d . . .
H1C H 0.9254 -0.8851 0.9703 0.020 Uiso 1 1 calc R . .
C1 C 0.7959(3) -0.8014(3) 0.9506(3) 0.0251(10) Uani 1 1 d . . .
H1A H 0.8004 -0.7561 0.9044 0.030 Uiso 1 1 calc R . .
H1B H 0.8164 -0.7784 0.9921 0.030 Uiso 1 1 calc R . .
La1 La 0.5000 -1.0000 1.0000 0.01332(7) Uani 1 2 d S . .
O1W O 0.6669(3) -1.1833(2) 0.74572(18) 0.0240(7) Uani 1 1 d . . .
Ni2 Ni 0.45805(4) -0.76407(3) 1.02315(3) 0.01487(11) Uani 1 1 d . . .
O2 O 0.8122(2) -0.97740(19) 0.85286(16) 0.0166(6) Uani 1 1 d . . .
N2 N 0.3373(3) -0.9130(2) 0.73382(19) 0.0161(7) Uani 1 1 d . . .
H2C H 0.3201 -0.8586 0.7042 0.019 Uiso 1 1 calc R . .
C2 C 0.9241(4) -0.8751(3) 0.8609(2) 0.0226(9) Uani 1 1 d . . .
H2A H 1.0006 -0.8963 0.8628 0.027 Uiso 1 1 calc R . .
H2B H 0.9171 -0.8141 0.8338 0.027 Uiso 1 1 calc R . .
La2 La 0.683018(17) -1.083308(15) 0.838558(12) 0.01211(6) Uani 1 1 d . . .
O2W O 0.8697(3) -1.1659(2) 0.8187(2) 0.0329(8) Uani 1 1 d . . .
Ni3 Ni 0.46421(4) -0.90978(3) 0.79425(3) 0.01213(11) Uani 1 1 d . . .
N3 N 0.3884(3) -0.6529(2) 0.9542(2) 0.0185(7) Uani 1 1 d . . .
H3A H 0.4298 -0.6090 0.9491 0.022 Uiso 1 1 calc R . .
C3 C 0.8776(3) -0.9286(3) 0.8170(2) 0.0163(8) Uani 1 1 d . . .
O3 O 0.4900(3) -1.1080(2) 0.6825(2) 0.0377(9) Uani 1 1 d . . .
O3W O 0.7520(3) -0.9983(2) 0.71007(18) 0.0325(8) Uani 1 1 d . . .
La3 La 0.0000 -0.5000 0.5000 0.01266(7) Uani 1 2 d S . .
O4 O 0.5187(2) -1.02518(19) 0.75849(16) 0.0164(6) Uani 1 1 d . . .
C4 C 0.4670(3) -1.0423(3) 0.7108(2) 0.0193(9) Uani 1 1 d . . .
O4W O 0.9238(2) -1.0818(2) 0.97872(18) 0.0242(7) Uani 1 1 d . . .
N4 N 0.0942(3) -0.4809(2) 0.20248(19) 0.0164(7) Uani 1 1 d . . .
H4A H 0.0446 -0.4723 0.1680 0.020 Uiso 1 1 calc R . .
La4 La -0.187176(17) -0.304637(15) 0.554403(13) 0.01220(6) Uani 1 1 d . . .
Ni4 Ni 0.03420(4) -0.55017(3) 0.30452(3) 0.01272(11) Uani 1 1 d . . .
O5 O 0.2047(2) -1.0004(2) 0.91577(16) 0.0210(7) Uani 1 1 d . . .
C5 C 0.3733(4) -0.9764(3) 0.6845(3) 0.0235(10) Uani 1 1 d . . .
H5A H 0.3937 -0.9450 0.6329 0.028 Uiso 1 1 calc R . .
H5B H 0.3137 -1.0075 0.6820 0.028 Uiso 1 1 calc R . .
O5W O 0.4852(3) -0.6980(2) 1.10585(19) 0.0307(8) Uani 1 1 d . . .
N5 N 0.1501(3) -0.1964(2) 0.3985(2) 0.0172(7) Uani 1 1 d . . .
H5C H 0.1604 -0.1639 0.3501 0.021 Uiso 1 1 calc R . .
Ni5 Ni 0.02540(4) -0.26730(3) 0.40349(3) 0.01287(11) Uani 1 1 d . . .
O6 O 0.3687(2) -0.96800(19) 0.88263(15) 0.0149(6) Uani 1 1 d . . .
C6 C 0.2470(3) -0.9331(3) 0.7898(2) 0.0256(10) Uani 1 1 d . . .
H6A H 0.2099 -0.9746 0.7733 0.031 Uiso 1 1 calc R . .
H6B H 0.1966 -0.8794 0.7914 0.031 Uiso 1 1 calc R . .
O6W O 0.5580(2) -0.84856(19) 0.70005(16) 0.0178(6) Uani 1 1 d . . .
N6 N 0.3796(3) -0.5484(2) 0.6062(2) 0.0155(7) Uani 1 1 d . . .
H6C H 0.4301 -0.5106 0.5953 0.019 Uiso 1 1 calc R . .
Ni6 Ni 0.29518(4) -0.53063(3) 0.51300(3) 0.01205(11) Uani 1 1 d . . .
O7 O 0.4142(2) -0.78913(19) 0.81437(16) 0.0186(6) Uani 1 1 d . . .
C7 C 0.2768(3) -0.9711(3) 0.8687(2) 0.0156(8) Uani 1 1 d . . .
O7W O -0.3776(3) -0.3027(3) 0.62032(19) 0.0326(8) Uani 1 1 d . . .
N7 N 0.9003(4) -0.2732(3) 0.0953(3) 0.0352(10) Uani 1 1 d . . .
O8 O 0.4368(2) -0.82098(18) 0.93695(16) 0.0155(6) Uani 1 1 d . . .
C8 C 0.4141(3) -0.7693(3) 0.8774(2) 0.0150(8) Uani 1 1 d . . .
O8W O -0.1491(3) -0.2096(2) 0.64528(17) 0.0222(7) Uani 1 1 d . . .
N8 N 0.6645(4) 0.0169(3) -0.4590(2) 0.0319(10) Uani 1 1 d . . .
O9 O 0.3038(2) -0.76493(19) 1.07300(17) 0.0191(6) Uani 1 1 d . . .
C9 C 0.3854(4) -0.6733(3) 0.8795(2) 0.0213(9) Uani 1 1 d . . .
H9A H 0.4353 -0.6407 0.8425 0.026 Uiso 1 1 calc R . .
H9B H 0.3133 -0.6535 0.8638 0.026 Uiso 1 1 calc R . .
O9W O -0.2746(3) -0.1670(2) 0.4749(2) 0.0347(9) Uani 1 1 d . . .
N9 N 0.3997(4) -0.4405(4) 0.2546(3) 0.0445(12) Uani 1 1 d . . .
O10 O 0.1446(3) -0.6864(2) 1.0767(2) 0.0299(8) Uani 1 1 d . . .
C10 C 0.2389(4) -0.6977(3) 1.0510(2) 0.0204(9) Uani 1 1 d . . .
O10W O 0.0165(3) -0.6582(2) 0.26156(18) 0.0243(7) Uani 1 1 d . . .
O11 O 0.6147(2) -0.75557(19) 0.98190(18) 0.0207(6) Uani 1 1 d . . .
C11 C 0.2822(4) -0.6262(3) 0.9921(3) 0.0261(10) Uani 1 1 d . . .
H11A H 0.2320 -0.6054 0.9534 0.031 Uiso 1 1 calc R . .
H11B H 0.2865 -0.5771 1.0164 0.031 Uiso 1 1 calc R . .
O11W O -0.0649(2) -0.1606(2) 0.33907(17) 0.0197(6) Uani 1 1 d . . .
O12 O 0.6627(2) -0.89408(18) 0.97278(16) 0.0151(6) Uani 1 1 d . . .
C12 C 0.6823(3) -0.8190(3) 0.9696(2) 0.0159(8) Uani 1 1 d . . .
O12W O 0.4246(2) -0.5396(2) 0.42994(18) 0.0210(6) Uani 1 1 d . . .
O13 O 0.6925(2) -1.06866(18) 0.96851(15) 0.0135(6) Uani 1 1 d . . .
H13A H 0.7107 -1.1258 1.0023 0.016 Uiso 1 1 calc R . .
C13 C 0.2428(4) -0.5969(3) 0.2398(3) 0.0222(9) Uani 1 1 d . . .
O13W O 0.3137(4) -0.2168(3) 0.2098(3) 0.0556(12) Uani 1 1 d . . .
O14 O 0.4819(2) -0.88340(18) 1.08512(16) 0.0146(6) Uani 1 1 d . . .
H14C H 0.5426 -0.8918 1.1160 0.018 Uiso 1 1 calc R . .
C14 C 0.1900(4) -0.5348(3) 0.1760(2) 0.0236(10) Uani 1 1 d . . .
H14A H 0.2413 -0.4967 0.1473 0.028 Uiso 1 1 calc R . .
H14B H 0.1709 -0.5685 0.1412 0.028 Uiso 1 1 calc R . .
O14W O 0.1978(4) -0.7222(3) -0.2910(3) 0.0627(13) Uani 1 1 d . . .
O15 O 0.5798(2) -0.94720(18) 0.86139(15) 0.0131(6) Uani 1 1 d . . .
H15C H 0.6255 -0.9010 0.8576 0.016 Uiso 1 1 calc R . .
C15 C 0.1127(3) -0.3959(3) 0.2142(2) 0.0180(9) Uani 1 1 d . . .
H15A H 0.0748 -0.3498 0.1780 0.022 Uiso 1 1 calc R . .
H15B H 0.1894 -0.3915 0.2030 0.022 Uiso 1 1 calc R . .
O15W O -0.1154(3) -1.0012(3) -0.5982(3) 0.0499(11) Uani 1 1 d . . .
C16 C 0.0766(3) -0.3803(3) 0.2934(2) 0.0144(8) Uani 1 1 d . . .
O16 O 0.3306(3) -0.6397(2) 0.2239(2) 0.0385(9) Uani 1 1 d . . .
O16W O 0.5394(3) -0.8146(3) -0.5692(2) 0.0449(10) Uani 1 1 d . . .
C17 C 0.0238(3) -0.1572(3) 0.5083(2) 0.0191(9) Uani 1 1 d . . .
O17 O 0.1934(2) -0.60468(19) 0.30500(16) 0.0177(6) Uani 1 1 d . . .
O17W O 1.0848(4) -1.1074(4) 0.8739(3) 0.0675(15) Uani 1 1 d . . .
C18 C 0.1200(4) -0.1374(3) 0.4519(3) 0.0280(11) Uani 1 1 d . . .
H18A H 0.1049 -0.0776 0.4230 0.034 Uiso 1 1 calc R . .
H18B H 0.1811 -0.1394 0.4802 0.034 Uiso 1 1 calc R . .
O18 O 0.0528(2) -0.44385(18) 0.34401(15) 0.0145(6) Uani 1 1 d . . .
O18W O 1.0645(4) -0.1229(4) -0.2649(3) 0.0697(15) Uani 1 1 d . . .
C19 C 0.2455(3) -0.2597(3) 0.4129(3) 0.0232(10) Uani 1 1 d . . .
H19A H 0.2905 -0.2367 0.4418 0.028 Uiso 1 1 calc R . .
H19B H 0.2865 -0.2669 0.3641 0.028 Uiso 1 1 calc R . .
O19 O 0.0744(2) -0.30485(19) 0.30341(16) 0.0196(6) Uani 1 1 d . . .
O19W O -0.1886(5) -0.5372(5) -0.8394(3) 0.089(2) Uani 1 1 d . . .
C20 C 0.2205(3) -0.3475(3) 0.4563(2) 0.0147(8) Uani 1 1 d . . .
O20 O 0.0003(3) -0.1157(2) 0.5600(2) 0.0309(8) Uani 1 1 d . . .
O20W O 0.3499(6) -0.1826(5) -0.1726(4) 0.108(3) Uani 1 1 d . . .
C21 C 0.1895(3) -0.5112(3) 0.6549(2) 0.0149(8) Uani 1 1 d . . .
O21 O -0.0282(2) -0.21398(19) 0.49759(16) 0.0170(6) Uani 1 1 d . . .
O21W O 0.3359(7) -0.4013(5) 0.0047(6) 0.144(4) Uani 1 1 d . . .
C22 C 0.3048(3) -0.5265(4) 0.6701(3) 0.0263(10) Uani 1 1 d . . .
H22A H 0.3224 -0.4736 0.6832 0.032 Uiso 1 1 calc R . .
H22B H 0.3143 -0.5741 0.7143 0.032 Uiso 1 1 calc R . .
O22 O 0.2974(2) -0.39895(19) 0.48312(17) 0.0183(6) Uani 1 1 d . . .
O22W O 1.1781(10) -0.2730(7) -0.1230(6) 0.165(4) Uani 1 1 d . . .
C23 C 0.4347(3) -0.6382(3) 0.6183(3) 0.0213(9) Uani 1 1 d . . .
H23A H 0.4346 -0.6609 0.6732 0.026 Uiso 1 1 calc R . .
H23B H 0.5095 -0.6380 0.5963 0.026 Uiso 1 1 calc R . .
O23 O 0.1277(2) -0.36400(18) 0.46039(16) 0.0145(6) Uani 1 1 d . . .
O23W O -0.3820(11) -0.5593(10) -0.8534(9) 0.248(8) Uani 1 1 d . . .
C24 C 0.3841(3) -0.6984(3) 0.5836(2) 0.0161(8) Uani 1 1 d . . .
O24 O 0.1228(2) -0.4927(2) 0.70778(16) 0.0188(6) Uani 1 1 d . . .
O24W O -0.3260(7) -0.6849(6) -0.6029(4) 0.081(3) Uani 0.731(14) 1 d P A 1
O25 O 0.1680(2) -0.51661(18) 0.59090(15) 0.0135(6) Uani 1 1 d . . .
O26W O -0.4177(13) -0.6644(12) -0.5690(12) 0.059(7) Uani 0.269(14) 1 d P A 2
O26 O 0.4148(2) -0.7776(2) 0.59964(18) 0.0229(7) Uani 1 1 d . . .
O27 O 0.3164(2) -0.66419(18) 0.53777(16) 0.0150(6) Uani 1 1 d . . .
O27W O -0.1760(5) -0.7175(4) -0.7182(4) 0.0808(18) Uani 1 1 d . . .
O28 O 0.1925(2) -0.54240(17) 0.44408(15) 0.0121(5) Uani 1 1 d . . .
H28A H 0.2081 -0.5091 0.3918 0.015 Uiso 1 1 calc R . .
O28W O 0.1286(8) -0.3948(6) 0.0158(6) 0.139(3) Uani 1 1 d . . .
O29 O -0.0869(2) -0.34323(18) 0.44122(15) 0.0135(6) Uani 1 1 d . . .
H29A H -0.1333 -0.3436 0.4016 0.016 Uiso 1 1 calc R . .
O30 O 0.0190(2) -0.61091(18) 0.41222(15) 0.0133(6) Uani 1 1 d . . .
H30A H -0.0404 -0.6467 0.4235 0.016 Uiso 1 1 calc R . .
O31 O 0.9894(3) -0.2660(3) 0.0598(2) 0.0482(11) Uani 1 1 d . . .
O32 O 0.8258(3) -0.2144(3) 0.0814(3) 0.0533(12) Uani 1 1 d . . .
O33 O 0.8874(3) -0.3381(3) 0.1449(3) 0.0575(13) Uani 1 1 d . . .
O34 O 0.6161(3) 0.0797(3) -0.4330(2) 0.0394(9) Uani 1 1 d . . .
O35 O 0.7323(3) -0.0351(3) -0.4251(2) 0.0413(9) Uani 1 1 d . . .
O36 O 0.6512(6) 0.0062(4) -0.5211(3) 0.100(3) Uani 1 1 d . . .
O37 O 0.3810(4) -0.3985(4) 0.1909(2) 0.0628(14) Uani 1 1 d . . .
O38 O 0.3426(4) -0.4265(3) 0.3098(2) 0.0579(13) Uani 1 1 d . . .
O39 O 0.4806(4) -0.4961(5) 0.2607(3) 0.0848(19) Uani 1 1 d . . .
O25W O -0.0002(6) -0.5397(5) 0.0657(4) 0.113(3) Uani 1 1 d . . .

loop_
_atom_site_aniso_label
_atom_site_aniso_U_11
_atom_site_aniso_U_22
_atom_site_aniso_U_33
_atom_site_aniso_U_23
_atom_site_aniso_U_13
_atom_site_aniso_U_12
Ni1 0.0118(2) 0.0161(3) 0.0116(2) -0.0002(2) -0.00190(19) -0.00484(19)
O1 0.0275(16) 0.0278(18) 0.0148(15) -0.0029(13) 0.0042(12) -0.0124(14)
N1 0.0139(16) 0.023(2) 0.0146(17) -0.0042(14) -0.0014(13) -0.0066(14)
C1 0.018(2) 0.022(2) 0.038(3) -0.012(2) 0.0044(19) -0.0074(18)
La1 0.01219(15) 0.01740(17) 0.01051(15) -0.00330(12) -0.00038(12) -0.00230(12)
O1W 0.0272(16) 0.0242(17) 0.0230(17) -0.0114(14) -0.0071(13) 0.0021(13)
Ni2 0.0173(3) 0.0132(3) 0.0139(3) -0.0018(2) -0.0003(2) -0.0033(2)
O2 0.0160(14) 0.0195(16) 0.0143(14) -0.0007(12) -0.0003(11) -0.0068(12)
N2 0.0169(17) 0.0193(19) 0.0104(16) 0.0019(14) -0.0038(13) -0.0021(14)
C2 0.022(2) 0.027(2) 0.020(2) -0.0043(19) 0.0037(17) -0.0124(19)
La2 0.01302(11) 0.01317(12) 0.00994(11) -0.00202(8) -0.00062(8) -0.00204(8)
O2W 0.0219(17) 0.0287(19) 0.042(2) -0.0027(16) 0.0056(15) 0.0015(14)
Ni3 0.0138(2) 0.0131(3) 0.0092(2) -0.00073(19) -0.00235(19) -0.00204(19)
N3 0.0250(19) 0.0128(18) 0.0173(18) -0.0037(14) 0.0001(15) -0.0027(14)
C3 0.0157(19) 0.014(2) 0.017(2) 0.0010(16) -0.0016(16) -0.0008(16)
O3 0.050(2) 0.029(2) 0.041(2) -0.0211(17) -0.0276(18) 0.0122(17)
O3W 0.0366(19) 0.047(2) 0.0162(16) 0.0000(15) 0.0001(14) -0.0225(17)
La3 0.01218(15) 0.01142(16) 0.01428(16) -0.00358(12) -0.00088(12) -0.00031(12)
O4 0.0188(14) 0.0169(15) 0.0138(14) -0.0027(12) -0.0065(11) 0.0000(11)
C4 0.024(2) 0.020(2) 0.014(2) -0.0022(17) -0.0063(17) -0.0014(17)
O4W 0.0183(15) 0.0242(17) 0.0280(17) 0.0019(14) -0.0072(13) -0.0018(13)
N4 0.0190(17) 0.0196(19) 0.0112(17) -0.0040(14) -0.0012(13) -0.0032(14)
La4 0.01189(11) 0.01080(12) 0.01368(11) -0.00252(9) -0.00125(8) -0.00072(8)
Ni4 0.0137(2) 0.0136(3) 0.0108(2) -0.0023(2) -0.00081(19) -0.00245(19)
O5 0.0186(15) 0.0316(18) 0.0138(15) 0.0001(13) -0.0028(12) -0.0107(13)
C5 0.028(2) 0.027(3) 0.017(2) -0.0076(19) -0.0127(18) 0.0016(19)
O5W 0.0306(18) 0.038(2) 0.0283(18) -0.0150(16) 0.0033(14) -0.0132(15)
N5 0.0183(17) 0.0127(18) 0.0185(18) 0.0013(14) 0.0010(14) -0.0042(14)
Ni5 0.0142(2) 0.0109(3) 0.0131(2) -0.00039(19) -0.00084(19) -0.00360(19)
O6 0.0136(13) 0.0190(15) 0.0115(14) -0.0006(11) -0.0030(11) -0.0027(11)
C6 0.017(2) 0.043(3) 0.015(2) 0.004(2) -0.0036(17) -0.009(2)
O6W 0.0206(15) 0.0171(15) 0.0144(14) -0.0006(12) -0.0003(12) -0.0032(12)
N6 0.0124(16) 0.0135(18) 0.0215(18) -0.0044(14) -0.0041(14) -0.0008(13)
Ni6 0.0099(2) 0.0118(3) 0.0143(2) -0.00130(19) -0.00255(19) -0.00149(18)
O7 0.0248(15) 0.0160(15) 0.0133(14) -0.0013(12) -0.0024(12) 0.0004(12)
C7 0.018(2) 0.017(2) 0.0120(19) -0.0028(16) -0.0008(16) -0.0037(16)
O7W 0.0202(16) 0.048(2) 0.0235(18) -0.0045(16) -0.0007(13) 0.0078(15)
N7 0.035(2) 0.036(3) 0.036(3) -0.004(2) -0.007(2) -0.013(2)
O8 0.0189(14) 0.0138(15) 0.0134(14) -0.0016(11) -0.0017(11) -0.0024(11)
C8 0.0119(18) 0.017(2) 0.015(2) -0.0011(16) 0.0019(15) -0.0028(15)
O8W 0.0295(17) 0.0183(16) 0.0199(16) -0.0080(13) -0.0012(13) -0.0020(13)
N8 0.048(3) 0.030(2) 0.021(2) -0.0118(18) -0.0064(19) -0.002(2)
O9 0.0192(15) 0.0164(15) 0.0198(15) -0.0011(12) -0.0008(12) -0.0006(12)
C9 0.032(2) 0.015(2) 0.014(2) -0.0017(17) 0.0011(18) 0.0001(18)
O9W 0.047(2) 0.0167(17) 0.044(2) -0.0051(15) -0.0268(18) 0.0038(15)
N9 0.039(3) 0.057(3) 0.037(3) 0.003(2) -0.012(2) -0.016(2)
O10 0.0239(17) 0.0259(18) 0.0329(19) -0.0025(15) 0.0035(14) 0.0070(14)
C10 0.026(2) 0.018(2) 0.017(2) -0.0069(17) -0.0014(17) 0.0009(18)
O10W 0.0300(17) 0.0228(17) 0.0240(17) -0.0115(14) -0.0046(13) -0.0042(13)
O11 0.0199(15) 0.0161(16) 0.0256(17) -0.0043(13) 0.0013(12) -0.0041(12)
C11 0.034(3) 0.018(2) 0.021(2) -0.0040(18) 0.0050(19) 0.0068(19)
O11W 0.0204(15) 0.0194(16) 0.0177(15) 0.0008(12) -0.0039(12) -0.0021(12)
O12 0.0152(14) 0.0156(15) 0.0153(14) -0.0025(11) -0.0020(11) -0.0048(11)
C12 0.021(2) 0.018(2) 0.0104(19) -0.0026(16) -0.0026(16) -0.0060(17)
O12W 0.0128(14) 0.0230(17) 0.0270(17) -0.0052(13) 0.0005(12) -0.0036(12)
O13 0.0129(13) 0.0148(14) 0.0124(14) 0.0010(11) -0.0024(11) -0.0044(11)
C13 0.023(2) 0.016(2) 0.025(2) -0.0023(18) 0.0066(18) -0.0035(17)
O13W 0.057(3) 0.053(3) 0.062(3) 0.000(2) -0.025(2) -0.019(2)
O14 0.0134(13) 0.0161(15) 0.0140(14) 0.0001(11) -0.0032(11) -0.0037(11)
C14 0.032(2) 0.019(2) 0.016(2) -0.0048(18) 0.0077(18) -0.0004(19)
O14W 0.068(3) 0.052(3) 0.055(3) 0.007(2) 0.011(2) -0.005(2)
O15 0.0147(13) 0.0130(14) 0.0119(13) -0.0008(11) -0.0039(11) -0.0031(11)
C15 0.024(2) 0.014(2) 0.014(2) -0.0020(16) 0.0011(16) -0.0021(17)
O15W 0.048(2) 0.042(2) 0.066(3) -0.027(2) -0.002(2) -0.0049(19)
C16 0.0117(18) 0.017(2) 0.014(2) -0.0033(16) -0.0021(15) -0.0017(15)
O16 0.0295(19) 0.034(2) 0.037(2) 0.0066(17) 0.0147(16) 0.0071(16)
O16W 0.050(2) 0.042(2) 0.048(2) -0.022(2) -0.028(2) 0.0167(19)
C17 0.023(2) 0.013(2) 0.022(2) -0.0032(17) -0.0034(17) -0.0050(17)
O17 0.0163(14) 0.0202(16) 0.0150(15) -0.0019(12) 0.0009(11) -0.0015(12)
O17W 0.061(3) 0.090(4) 0.065(3) -0.039(3) 0.023(2) -0.046(3)
C18 0.026(2) 0.021(2) 0.039(3) -0.011(2) 0.005(2) -0.0103(19)
O18 0.0185(14) 0.0140(14) 0.0108(14) -0.0008(11) -0.0019(11) -0.0034(11)
O18W 0.074(4) 0.085(4) 0.052(3) -0.016(3) 0.008(3) -0.025(3)
C19 0.015(2) 0.018(2) 0.034(3) 0.0021(19) -0.0004(18) -0.0056(17)
O19 0.0286(16) 0.0149(16) 0.0140(15) -0.0018(12) 0.0026(12) -0.0048(12)
O19W 0.078(4) 0.150(6) 0.050(3) -0.045(4) -0.016(3) -0.003(4)
C20 0.017(2) 0.014(2) 0.0128(19) -0.0034(16) 0.0003(15) -0.0013(16)
O20 0.0355(19) 0.033(2) 0.0307(19) -0.0170(16) 0.0031(15) -0.0153(16)
O20W 0.085(5) 0.141(7) 0.092(5) 0.018(5) -0.034(4) -0.033(4)
C21 0.0148(19) 0.011(2) 0.019(2) -0.0016(16) -0.0034(16) -0.0008(15)
O21 0.0204(15) 0.0141(15) 0.0171(15) -0.0032(12) -0.0001(12) -0.0060(12)
O21W 0.129(6) 0.093(5) 0.237(10) -0.108(6) 0.063(7) -0.060(5)
C22 0.019(2) 0.040(3) 0.024(2) -0.018(2) -0.0081(18) 0.003(2)
O22 0.0151(14) 0.0129(15) 0.0259(16) 0.0006(12) -0.0042(12) -0.0029(11)
O22W 0.204(11) 0.131(8) 0.175(10) -0.042(7) -0.051(8) -0.023(8)
C23 0.021(2) 0.016(2) 0.028(2) -0.0051(18) -0.0132(18) 0.0042(17)
O23 0.0144(14) 0.0110(14) 0.0173(14) 0.0002(11) -0.0008(11) -0.0038(11)
O23W 0.210(13) 0.286(17) 0.319(18) -0.219(16) 0.092(12) -0.130(12)
C24 0.0148(19) 0.018(2) 0.014(2) -0.0026(16) -0.0017(16) 0.0007(16)
O24 0.0165(14) 0.0248(17) 0.0149(15) -0.0052(12) -0.0031(11) 0.0006(12)
O24W 0.093(7) 0.107(7) 0.061(5) -0.041(5) 0.011(4) -0.056(6)
O25 0.0122(13) 0.0145(14) 0.0140(14) -0.0022(11) -0.0029(11) -0.0018(11)
O26W 0.033(10) 0.057(12) 0.094(16) -0.032(10) -0.030(10) 0.012(7)
O26 0.0279(17) 0.0153(16) 0.0241(17) 0.0006(13) -0.0111(13) 0.0022(13)
O27 0.0147(13) 0.0133(14) 0.0170(14) -0.0017(11) -0.0054(11) -0.0002(11)
O27W 0.071(4) 0.089(4) 0.098(5) -0.040(4) 0.012(3) -0.042(3)
O28 0.0121(13) 0.0116(14) 0.0123(13) -0.0004(11) -0.0028(10) -0.0019(10)
O28W 0.176(9) 0.097(6) 0.151(8) -0.041(6) -0.015(7) -0.014(6)
O29 0.0138(13) 0.0146(14) 0.0127(14) -0.0026(11) -0.0010(11) -0.0043(11)
O30 0.0128(13) 0.0145(14) 0.0120(14) 0.0004(11) -0.0024(10) -0.0029(11)
O31 0.035(2) 0.060(3) 0.051(3) -0.006(2) 0.0036(19) -0.021(2)
O32 0.045(2) 0.042(3) 0.059(3) 0.009(2) -0.002(2) 0.006(2)
O33 0.047(2) 0.045(3) 0.066(3) 0.030(2) -0.010(2) -0.014(2)
O34 0.049(2) 0.038(2) 0.032(2) -0.0204(17) -0.0098(17) 0.0143(18)
O35 0.054(2) 0.031(2) 0.038(2) -0.0138(17) -0.0163(19) 0.0125(18)
O36 0.181(7) 0.063(4) 0.067(4) -0.047(3) -0.086(4) 0.062(4)
O37 0.051(3) 0.099(4) 0.033(2) 0.011(2) -0.012(2) -0.020(3)
O38 0.068(3) 0.060(3) 0.033(2) 0.003(2) 0.002(2) 0.007(2)
O39 0.058(3) 0.117(5) 0.065(4) -0.003(3) -0.008(3) 0.016(3)
O25W 0.099(5) 0.100(6) 0.113(6) -0.006(4) 0.006(4) 0.037(4)

loop_
_atom_type_symbol
_atom_type_description
_atom_type_scat_dispersion_real
_atom_type_scat_dispersion_imag
_atom_type_scat_source
C C 0.0033 0.0016 'International Tables Vol C Tables 4.2.6.8 and 6.1.1.4'
H H 0.0000 0.0000 'International Tables Vol C Tables 4.2.6.8 and 6.1.1.4'
N N 0.0061 0.0033 'International Tables Vol C Tables 4.2.6.8 and 6.1.1.4'
O O 0.0106 0.0060 'International Tables Vol C Tables 4.2.6.8 and 6.1.1.4'
Ni Ni 0.3393 1.1124 'International Tables Vol C Tables 4.2.6.8 and 6.1.1.4'
La La -0.2871 2.4523 'International Tables Vol C Tables 4.2.6.8 and 6.1.1.4'

loop_
_geom_angle_atom_site_label_1
_geom_angle_atom_site_label_2
_geom_angle_atom_site_label_3
_geom_angle
_geom_angle_site_symmetry_1
_geom_angle_site_symmetry_3
_geom_angle_publ_flag
O13 Ni1 O12 86.45(11) . . ?
O13 Ni1 O5 99.64(11) . 2_637 ?
O12 Ni1 O5 89.76(12) . 2_637 ?
O13 Ni1 O4W 94.03(12) . . ?
O12 Ni1 O4W 173.41(12) . . ?
O5 Ni1 O4W 83.68(13) 2_637 . ?
O13 Ni1 O2 84.51(11) . . ?
O12 Ni1 O2 96.67(12) . . ?
O5 Ni1 O2 172.58(12) 2_637 . ?
O4W Ni1 O2 89.91(12) . . ?
O13 Ni1 N1 160.77(13) . . ?
O12 Ni1 N1 82.69(13) . . ?
O5 Ni1 N1 96.15(13) 2_637 . ?
O4W Ni1 N1 98.58(13) . . ?
O2 Ni1 N1 81.06(12) . . ?
C2 N1 C1 115.3(4) . . ?
C2 N1 Ni1 108.7(3) . . ?
C1 N1 Ni1 107.9(2) . . ?
C2 N1 H1C 108.2 . . ?
C1 N1 H1C 108.2 . . ?
Ni1 N1 H1C 108.2 . . ?
N1 C1 C12 114.2(4) . . ?
N1 C1 H1A 108.7 . . ?
C12 C1 H1A 108.7 . . ?
N1 C1 H1B 108.7 . . ?
C12 C1 H1B 108.7 . . ?
H1A C1 H1B 107.6 . . ?
O13 La1 O13 180.0 2_637 . ?
O13 La1 O15 65.71(8) 2_637 2_637 ?
O13 La1 O15 114.29(8) . 2_637 ?
O13 La1 O15 114.29(8) 2_637 . ?
O13 La1 O15 65.71(8) . . ?
O15 La1 O15 180.00(11) 2_637 . ?
O13 La1 O14 65.95(8) 2_637 . ?
O13 La1 O14 114.05(8) . . ?
O15 La1 O14 66.50(8) 2_637 . ?
O15 La1 O14 113.50(9) . . ?
O13 La1 O14 114.05(8) 2_637 2_637 ?
O13 La1 O14 65.95(8) . 2_637 ?
O15 La1 O14 113.50(9) 2_637 2_637 ?
O15 La1 O14 66.50(8) . 2_637 ?
O14 La1 O14 180.0 . 2_637 ?
O13 La1 O6 115.77(8) 2_637 2_637 ?
O13 La1 O6 64.23(8) . 2_637 ?
O15 La1 O6 60.77(8) 2_637 2_637 ?
O15 La1 O6 119.23(8) . 2_637 ?
O14 La1 O6 62.05(8) . 2_637 ?
O14 La1 O6 117.95(8) 2_637 2_637 ?
O13 La1 O6 64.23(8) 2_637 . ?
O13 La1 O6 115.77(8) . . ?
O15 La1 O6 119.23(8) 2_637 . ?
O15 La1 O6 60.77(8) . . ?
O14 La1 O6 117.95(8) . . ?
O14 La1 O6 62.05(8) 2_637 . ?
O6 La1 O6 180.00(7) 2_637 . ?
O13 La1 O12 118.66(8) 2_637 . ?
O13 La1 O12 61.34(8) . . ?
O15 La1 O12 119.29(8) 2_637 . ?
O15 La1 O12 60.71(8) . . ?
O14 La1 O12 63.89(8) . . ?
O14 La1 O12 116.11(8) 2_637 . ?
O6 La1 O12 66.27(8) 2_637 . ?
O6 La1 O12 113.73(8) . . ?
O13 La1 O12 61.34(8) 2_637 2_637 ?
O13 La1 O12 118.66(8) . 2_637 ?
O15 La1 O12 60.71(8) 2_637 2_637 ?
O15 La1 O12 119.29(8) . 2_637 ?
O14 La1 O12 116.11(8) . 2_637 ?
O14 La1 O12 63.89(8) 2_637 2_637 ?
O6 La1 O12 113.73(8) 2_637 2_637 ?
O6 La1 O12 66.27(8) . 2_637 ?
O12 La1 O12 180.000(1) . 2_637 ?
O13 La1 O8 119.00(8) 2_637 2_637 ?
O13 La1 O8 61.00(8) . 2_637 ?
O15 La1 O8 64.47(8) 2_637 2_637 ?
O15 La1 O8 115.53(8) . 2_637 ?
O14 La1 O8 119.45(8) . 2_637 ?
O14 La1 O8 60.55(8) 2_637 2_637 ?
O6 La1 O8 64.13(8) 2_637 2_637 ?
O6 La1 O8 115.87(8) . 2_637 ?
O12 La1 O8 115.23(8) . 2_637 ?
O12 La1 O8 64.77(8) 2_637 2_637 ?
O13 La1 O8 61.00(8) 2_637 . ?
O13 La1 O8 119.00(8) . . ?
O15 La1 O8 115.53(8) 2_637 . ?
O15 La1 O8 64.47(8) . . ?
O14 La1 O8 60.55(8) . . ?
O14 La1 O8 119.45(8) 2_637 . ?
O6 La1 O8 115.87(8) 2_637 . ?
O6 La1 O8 64.13(8) . . ?
O12 La1 O8 64.77(8) . . ?
O12 La1 O8 115.23(8) 2_637 . ?
O8 La1 O8 180.00(11) 2_637 . ?
O14 Ni2 O8 86.99(12) . . ?
O14 Ni2 O9 84.14(11) . . ?
O8 Ni2 O9 94.92(12) . . ?
O14 Ni2 O11 96.85(12) . . ?
O8 Ni2 O11 91.31(12) . . ?
O9 Ni2 O11 173.74(12) . . ?
O14 Ni2 N3 161.67(13) . . ?
O8 Ni2 N3 82.51(13) . . ?
O9 Ni2 N3 81.84(13) . . ?
O11 Ni2 N3 98.37(13) . . ?
O14 Ni2 O5W 96.66(13) . . ?
O8 Ni2 O5W 175.61(13) . . ?
O9 Ni2 O5W 87.90(13) . . ?
O11 Ni2 O5W 85.85(13) . . ?
N3 Ni2 O5W 94.58(15) . . ?
C3 O2 Ni1 115.3(3) . . ?
C3 O2 La2 143.9(3) . . ?
Ni1 O2 La2 100.77(11) . . ?
C6 N2 C5 115.1(4) . . ?
C6 N2 Ni3 106.8(2) . . ?
C5 N2 Ni3 107.4(3) . . ?
C6 N2 H2C 109.1 . . ?
C5 N2 H2C 109.1 . . ?
Ni3 N2 H2C 109.1 . . ?
N1 C2 C3 113.3(3) . . ?
N1 C2 H2A 108.9 . . ?
C3 C2 H2A 108.9 . . ?
N1 C2 H2B 108.9 . . ?
C3 C2 H2B 108.9 . . ?
H2A C2 H2B 107.7 . . ?
O15 La2 O14 72.13(9) . 2_637 ?
O15 La2 O13 70.35(9) . . ?
O14 La2 O13 70.80(9) 2_637 . ?
O15 La2 O2W 145.49(10) . . ?
O14 La2 O2W 135.09(10) 2_637 . ?
O13 La2 O2W 96.55(11) . . ?
O15 La2 O3W 86.95(11) . . ?
O14 La2 O3W 141.35(10) 2_637 . ?
O13 La2 O3W 132.55(10) . . ?
O2W La2 O3W 78.93(12) . . ?
O15 La2 O9 128.87(9) . 2_637 ?
O14 La2 O9 65.25(9) 2_637 2_637 ?
O13 La2 O9 69.96(9) . 2_637 ?
O2W La2 O9 69.91(10) . 2_637 ?
O3W La2 O9 144.16(11) . 2_637 ?
O15 La2 O1W 131.89(9) . . ?
O14 La2 O1W 93.01(10) 2_637 . ?
O13 La2 O1W 148.12(10) . . ?
O2W La2 O1W 75.34(11) . . ?
O3W La2 O1W 76.96(11) . . ?
O9 La2 O1W 78.37(10) 2_637 . ?
O15 La2 O2 70.75(9) . . ?
O14 La2 O2 129.42(9) 2_637 . ?
O13 La2 O2 65.11(9) . . ?
O2W La2 O2 74.77(11) . . ?
O3W La2 O2 68.22(10) . . ?
O9 La2 O2 117.72(9) 2_637 . ?
O1W La2 O2 137.52(10) . . ?
O15 La2 O4 64.22(9) . . ?
O14 La2 O4 69.54(9) 2_637 . ?
O13 La2 O4 126.45(9) . . ?
O2W La2 O4 137.00(11) . . ?
O3W La2 O4 72.15(10) . . ?
O9 La2 O4 120.71(9) 2_637 . ?
O1W La2 O4 67.70(9) . . ?
O2 La2 O4 120.27(9) . . ?
O15 La2 La1 42.30(6) . . ?
O14 La2 La1 42.65(7) 2_637 . ?
O13 La2 La1 41.55(6) . . ?
O2W La2 La1 137.81(9) . . ?
O3W La2 La1 129.10(9) . . ?
O9 La2 La1 86.60(7) 2_637 . ?
O1W La2 La1 134.90(7) . . ?
O2 La2 La1 87.02(6) . . ?
O4 La2 La1 85.04(6) . . ?
O15 Ni3 O7 100.20(12) . . ?
O15 Ni3 O6 86.07(11) . . ?
O7 Ni3 O6 94.35(12) . . ?
O15 Ni3 O4 84.11(11) . . ?
O7 Ni3 O4 172.23(12) . . ?
O6 Ni3 O4 92.38(12) . . ?
O15 Ni3 N2 161.43(13) . . ?
O7 Ni3 N2 95.30(13) . . ?
O6 Ni3 N2 82.59(12) . . ?
O4 Ni3 N2 81.72(13) . . ?
O15 Ni3 O6W 96.21(11) . . ?
O7 Ni3 O6W 85.47(12) . . ?
O6 Ni3 O6W 177.71(11) . . ?
O4 Ni3 O6W 87.64(12) . . ?
N2 Ni3 O6W 95.14(12) . . ?
C9 N3 C11 113.8(4) . . ?
C9 N3 Ni2 108.1(3) . . ?
C11 N3 Ni2 107.8(3) . . ?
C9 N3 H3A 109.0 . . ?
C11 N3 H3A 109.0 . . ?
Ni2 N3 H3A 109.0 . . ?
O1 C3 O2 123.9(4) . . ?
O1 C3 C2 118.5(4) . . ?
O2 C3 C2 117.6(4) . . ?
O28 La3 O28 180.0 2_546 . ?
O28 La3 O30 65.89(8) 2_546 2_546 ?
O28 La3 O30 114.11(8) . 2_546 ?
O28 La3 O30 114.11(8) 2_546 . ?
O28 La3 O30 65.89(8) . . ?
O30 La3 O30 180.0 2_546 . ?
O28 La3 O29 65.47(8) 2_546 . ?
O28 La3 O29 114.53(8) . . ?
O30 La3 O29 65.77(8) 2_546 . ?
O30 La3 O29 114.23(8) . . ?
O28 La3 O29 114.53(8) 2_546 2_546 ?
O28 La3 O29 65.47(8) . 2_546 ?
O30 La3 O29 114.23(8) 2_546 2_546 ?
O30 La3 O29 65.77(8) . 2_546 ?
O29 La3 O29 180.00(15) . 2_546 ?
O28 La3 O18 117.97(8) 2_546 . ?
O28 La3 O18 62.03(8) . . ?
O30 La3 O18 118.58(8) 2_546 . ?
O30 La3 O18 61.42(8) . . ?
O29 La3 O18 63.84(8) . . ?
O29 La3 O18 116.16(8) 2_546 . ?
O28 La3 O18 62.03(8) 2_546 2_546 ?
O28 La3 O18 117.97(8) . 2_546 ?
O30 La3 O18 61.42(8) 2_546 2_546 ?
O30 La3 O18 118.58(8) . 2_546 ?
O29 La3 O18 116.16(8) . 2_546 ?
O29 La3 O18 63.84(8) 2_546 2_546 ?
O18 La3 O18 180.00(11) . 2_546 ?
O28 La3 O25 60.95(8) 2_546 2_546 ?
O28 La3 O25 119.05(8) . 2_546 ?
O30 La3 O25 116.03(8) 2_546 2_546 ?
O30 La3 O25 63.97(8) . 2_546 ?
O29 La3 O25 61.61(8) . 2_546 ?
O29 La3 O25 118.39(8) 2_546 2_546 ?
O18 La3 O25 64.80(8) . 2_546 ?
O18 La3 O25 115.20(8) 2_546 2_546 ?
O28 La3 O25 119.05(8) 2_546 . ?
O28 La3 O25 60.95(8) . . ?
O30 La3 O25 63.97(8) 2_546 . ?
O30 La3 O25 116.03(8) . . ?
O29 La3 O25 118.39(8) . . ?
O29 La3 O25 61.61(8) 2_546 . ?
O18 La3 O25 115.20(8) . . ?
O18 La3 O25 64.80(8) 2_546 . ?
O25 La3 O25 180.00(8) 2_546 . ?
O28 La3 O23 115.67(8) 2_546 . ?
O28 La3 O23 64.33(8) . . ?
O30 La3 O23 61.53(8) 2_546 . ?
O30 La3 O23 118.47(8) . . ?
O29 La3 O23 60.95(8) . . ?
O29 La3 O23 119.05(8) 2_546 . ?
O18 La3 O23 64.53(8) . . ?
O18 La3 O23 115.47(8) 2_546 . ?
O25 La3 O23 114.98(8) 2_546 . ?
O25 La3 O23 65.02(8) . . ?
O28 La3 O23 64.33(8) 2_546 2_546 ?
O28 La3 O23 115.67(8) . 2_546 ?
O30 La3 O23 118.47(8) 2_546 2_546 ?
O30 La3 O23 61.53(8) . 2_546 ?
O29 La3 O23 119.05(8) . 2_546 ?
O29 La3 O23 60.95(8) 2_546 2_546 ?
O18 La3 O23 115.47(8) . 2_546 ?
O18 La3 O23 64.53(8) 2_546 2_546 ?
O25 La3 O23 65.02(8) 2_546 2_546 ?
O25 La3 O23 114.98(8) . 2_546 ?
O23 La3 O23 180.00(7) . 2_546 ?
C4 O4 Ni3 115.5(3) . . ?
C4 O4 La2 143.9(3) . . ?
Ni3 O4 La2 100.60(11) . . ?
O3 C4 O4 123.9(4) . . ?
O3 C4 C5 118.3(4) . . ?
O4 C4 C5 117.7(4) . . ?
C14 N4 C15 114.4(3) . . ?
C14 N4 Ni4 106.6(3) . . ?
C15 N4 Ni4 108.6(2) . . ?
C14 N4 H4A 109.0 . . ?
C15 N4 H4A 109.0 . . ?
Ni4 N4 H4A 109.0 . . ?
O29 La4 O30 71.49(9) . 2_546 ?
O29 La4 O28 70.92(9) . 2_546 ?
O30 La4 O28 70.40(9) 2_546 2_546 ?
O29 La4 O9W 89.47(11) . . ?
O30 La4 O9W 145.04(11) 2_546 . ?
O28 La4 O9W 131.54(10) 2_546 . ?
O29 La4 O7W 138.64(10) . . ?
O30 La4 O7W 132.60(10) 2_546 . ?
O28 La4 O7W 85.84(11) 2_546 . ?
O9W La4 O7W 80.83(12) . . ?
O29 La4 O8W 131.42(9) . . ?
O30 La4 O8W 83.67(10) 2_546 . ?
O28 La4 O8W 138.17(9) 2_546 . ?
O9W La4 O8W 88.03(11) . . ?
O7W La4 O8W 88.60(11) . . ?
O29 La4 O17 128.71(9) . 2_546 ?
O30 La4 O17 65.57(9) 2_546 2_546 ?
O28 La4 O17 69.30(9) 2_546 2_546 ?
O9W La4 O17 141.61(11) . 2_546 ?
O7W La4 O17 67.80(10) . 2_546 ?
O8W La4 O17 70.24(9) . 2_546 ?
O29 La4 O21 64.93(9) . . ?
O30 La4 O21 69.76(9) 2_546 . ?
O28 La4 O21 127.47(9) 2_546 . ?
O9W La4 O21 75.68(11) . . ?
O7W La4 O21 146.67(11) . . ?
O8W La4 O21 67.49(9) . . ?
O17 La4 O21 120.40(9) 2_546 . ?
O29 La4 O27 69.26(9) . 2_546 ?
O30 La4 O27 127.43(9) 2_546 2_546 ?
O28 La4 O27 64.64(9) 2_546 2_546 ?
O9W La4 O27 67.01(10) . 2_546 ?
O7W La4 O27 69.94(10) . 2_546 ?
O8W La4 O27 148.88(9) . 2_546 ?
O17 La4 O27 118.20(9) 2_546 2_546 ?
O21 La4 O27 119.88(9) . 2_546 ?
O29 La4 La3 42.78(7) . . ?
O30 La4 La3 41.73(7) 2_546 . ?
O28 La4 La3 41.70(6) 2_546 . ?
O9W La4 La3 131.83(9) . . ?
O7W La4 La3 127.43(9) . . ?
O8W La4 La3 125.27(7) . . ?
O17 La4 La3 85.97(6) 2_546 . ?
O21 La4 La3 85.88(6) . . ?
O27 La4 La3 85.84(6) 2_546 . ?
O30 Ni4 O18 86.71(11) . . ?
O30 Ni4 O24 98.69(11) . 2_546 ?
O18 Ni4 O24 92.65(12) . 2_546 ?
O30 Ni4 N4 162.06(13) . . ?
O18 Ni4 N4 83.31(13) . . ?
O24 Ni4 N4 96.64(13) 2_546 . ?
O30 Ni4 O17 85.17(11) . . ?
O18 Ni4 O17 95.11(12) . . ?
O24 Ni4 O17 171.53(12) 2_546 . ?
N4 Ni4 O17 80.93(13) . . ?
O30 Ni4 O10W 94.49(12) . . ?
O18 Ni4 O10W 178.74(12) . . ?
O24 Ni4 O10W 87.55(13) 2_546 . ?
N4 Ni4 O10W 95.43(13) . . ?
O17 Ni4 O10W 84.62(12) . . ?
C7 O5 Ni1 122.7(3) . 2_637 ?
N2 C5 C4 113.5(3) . . ?
N2 C5 H5A 108.9 . . ?
C4 C5 H5A 108.9 . . ?
N2 C5 H5B 108.9 . . ?
C4 C5 H5B 108.9 . . ?
H5A C5 H5B 107.7 . . ?
C18 N5 C19 115.4(4) . . ?
C18 N5 Ni5 108.3(3) . . ?
C19 N5 Ni5 106.8(3) . . ?
C18 N5 H5C 108.7 . . ?
C19 N5 H5C 108.7 . . ?
Ni5 N5 H5C 108.7 . . ?
O29 Ni5 O19 98.91(12) . . ?
O29 Ni5 O23 86.94(11) . . ?
O19 Ni5 O23 92.79(12) . . ?
O29 Ni5 O21 84.91(11) . . ?
O19 Ni5 O21 172.96(12) . . ?
O23 Ni5 O21 93.33(12) . . ?
O29 Ni5 N5 162.60(13) . . ?
O19 Ni5 N5 95.03(13) . . ?
O23 Ni5 N5 82.02(12) . . ?
O21 Ni5 N5 82.37(13) . . ?
O29 Ni5 O11W 99.46(11) . . ?
O19 Ni5 O11W 85.19(12) . . ?
O23 Ni5 O11W 173.51(11) . . ?
O21 Ni5 O11W 88.36(12) . . ?
N5 Ni5 O11W 92.01(13) . . ?
C7 O6 Ni3 115.2(3) . . ?
C7 O6 La1 143.2(3) . . ?
Ni3 O6 La1 101.25(10) . . ?
N2 C6 C7 114.2(3) . . ?
N2 C6 H6A 108.7 . . ?
C7 C6 H6A 108.7 . . ?
N2 C6 H6B 108.7 . . ?
C7 C6 H6B 108.7 . . ?
H6A C6 H6B 107.6 . . ?
C22 N6 C23 114.8(4) . . ?
C22 N6 Ni6 108.0(2) . . ?
C23 N6 Ni6 107.7(3) . . ?
C22 N6 H6C 108.7 . . ?
C23 N6 H6C 108.7 . . ?
Ni6 N6 H6C 108.7 . . ?
O28 Ni6 O25 86.61(11) . . ?
O28 Ni6 O22 98.94(11) . . ?
O25 Ni6 O22 92.42(12) . . ?
O28 Ni6 O27 85.30(11) . . ?
O25 Ni6 O27 95.08(11) . . ?
O22 Ni6 O27 171.60(11) . . ?
O28 Ni6 N6 162.52(13) . . ?
O25 Ni6 N6 82.97(12) . . ?
O22 Ni6 N6 95.50(13) . . ?
O27 Ni6 N6 81.70(12) . . ?
O28 Ni6 O12W 92.71(12) . . ?
O25 Ni6 O12W 177.50(12) . . ?
O22 Ni6 O12W 85.30(12) . . ?
O27 Ni6 O12W 87.26(12) . . ?
N6 Ni6 O12W 98.26(13) . . ?
C8 O7 Ni3 123.2(3) . . ?
O5 C7 O6 125.3(4) . . ?
O5 C7 C6 116.2(4) . . ?
O6 C7 C6 118.4(4) . . ?
O32 N7 O33 120.7(5) . . ?
O32 N7 O31 119.4(5) . . ?
O33 N7 O31 119.9(5) . . ?
C8 O8 Ni2 115.0(3) . . ?
C8 O8 La1 143.8(3) . . ?
Ni2 O8 La1 100.60(10) . . ?
O7 C8 O8 125.8(4) . . ?
O7 C8 C9 115.6(4) . . ?
O8 C8 C9 118.6(4) . . ?
O36 N8 O35 117.0(5) . . ?
O36 N8 O34 121.3(5) . . ?
O35 N8 O34 121.6(4) . . ?
C10 O9 Ni2 115.7(3) . . ?
C10 O9 La2 142.9(3) . 2_637 ?
Ni2 O9 La2 101.32(11) . 2_637 ?
N3 C9 C8 113.7(3) . . ?
N3 C9 H9A 108.8 . . ?
C8 C9 H9A 108.8 . . ?
N3 C9 H9B 108.8 . . ?
C8 C9 H9B 108.8 . . ?
H9A C9 H9B 107.7 . . ?
O38 N9 O37 120.6(6) . . ?
O38 N9 O39 120.3(5) . . ?
O37 N9 O39 119.2(6) . . ?
O10 C10 O9 124.2(4) . . ?
O10 C10 C11 118.5(4) . . ?
O9 C10 C11 117.2(4) . . ?
C12 O11 Ni2 124.4(3) . . ?
N3 C11 C10 113.9(4) . . ?
N3 C11 H11A 108.8 . . ?
C10 C11 H11A 108.8 . . ?
N3 C11 H11B 108.8 . . ?
C10 C11 H11B 108.8 . . ?
H11A C11 H11B 107.7 . . ?
C12 O12 Ni1 115.1(3) . . ?
C12 O12 La1 144.4(3) . . ?
Ni1 O12 La1 100.07(11) . . ?
O12 C12 O11 125.4(4) . . ?
O12 C12 C1 118.5(4) . . ?
O11 C12 C1 116.1(4) . . ?
Ni1 O13 La2 109.61(11) . . ?
Ni1 O13 La1 110.46(12) . . ?
La2 O13 La1 99.38(9) . . ?
Ni1 O13 H13A 112.2 . . ?
La2 O13 H13A 112.2 . . ?
La1 O13 H13A 112.2 . . ?
O16 C13 O17 124.1(4) . . ?
O16 C13 C14 118.1(4) . . ?
O17 C13 C14 117.8(4) . . ?
Ni2 O14 La2 109.25(12) . 2_637 ?
Ni2 O14 La1 110.57(12) . . ?
La2 O14 La1 98.32(9) 2_637 . ?
Ni2 O14 H14C 112.6 . . ?
La2 O14 H14C 112.6 2_637 . ?
La1 O14 H14C 112.6 . . ?
N4 C14 C13 113.1(4) . . ?
N4 C14 H14A 109.0 . . ?
C13 C14 H14A 109.0 . . ?
N4 C14 H14B 109.0 . . ?
C13 C14 H14B 109.0 . . ?
H14A C14 H14B 107.8 . . ?
Ni3 O15 La2 110.95(12) . . ?
Ni3 O15 La1 109.95(11) . . ?
La2 O15 La1 98.78(9) . . ?
Ni3 O15 H15C 112.1 . . ?
La2 O15 H15C 112.1 . . ?
La1 O15 H15C 112.1 . . ?
N4 C15 C16 113.7(3) . . ?
N4 C15 H15A 108.8 . . ?
C16 C15 H15A 108.8 . . ?
N4 C15 H15B 108.8 . . ?
C16 C15 H15B 108.8 . . ?
H15A C15 H15B 107.7 . . ?
O19 C16 O18 125.2(4) . . ?
O19 C16 C15 116.5(4) . . ?
O18 C16 C15 118.3(4) . . ?
O20 C17 O21 124.6(4) . . ?
O20 C17 C18 118.3(4) . . ?
O21 C17 C18 117.2(4) . . ?
C13 O17 Ni4 112.8(3) . . ?
C13 O17 La4 145.4(3) . 2_546 ?
Ni4 O17 La4 99.20(11) . 2_546 ?
N5 C18 C17 114.7(4) . . ?
N5 C18 H18A 108.6 . . ?
C17 C18 H18A 108.6 . . ?
N5 C18 H18B 108.6 . . ?
C17 C18 H18B 108.6 . . ?
H18A C18 H18B 107.6 . . ?
C16 O18 Ni4 114.6(3) . . ?
C16 O18 La3 144.7(3) . . ?
Ni4 O18 La3 100.57(10) . . ?
N5 C19 C20 113.1(3) . . ?
N5 C19 H19A 108.9 . . ?
C20 C19 H19A 108.9 . . ?
N5 C19 H19B 108.9 . . ?
C20 C19 H19B 108.9 . . ?
H19A C19 H19B 107.8 . . ?
C16 O19 Ni5 123.8(3) . . ?
O23 C20 O22 125.6(4) . . ?
O23 C20 C19 118.2(4) . . ?
O22 C20 C19 116.1(4) . . ?
O24 C21 O25 125.1(4) . . ?
O24 C21 C22 116.3(4) . . ?
O25 C21 C22 118.5(4) . . ?
C17 O21 Ni5 115.7(3) . . ?
C17 O21 La4 144.5(3) . . ?
Ni5 O21 La4 99.69(11) . . ?
N6 C22 C21 114.0(4) . . ?
N6 C22 H22A 108.8 . . ?
C21 C22 H22A 108.8 . . ?
N6 C22 H22B 108.8 . . ?
C21 C22 H22B 108.8 . . ?
H22A C22 H22B 107.7 . . ?
C20 O22 Ni6 122.4(3) . . ?
N6 C23 C24 113.0(3) . . ?
N6 C23 H23A 109.0 . . ?
C24 C23 H23A 109.0 . . ?
N6 C23 H23B 109.0 . . ?
C24 C23 H23B 109.0 . . ?
H23A C23 H23B 107.8 . . ?
C20 O23 Ni5 114.8(3) . . ?
C20 O23 La3 143.5(3) . . ?
Ni5 O23 La3 100.60(10) . . ?
O26 C24 O27 124.3(4) . . ?
O26 C24 C23 118.0(4) . . ?
O27 C24 C23 117.6(4) . . ?
C21 O24 Ni4 123.4(3) . 2_546 ?
C21 O25 Ni6 115.2(2) . . ?
C21 O25 La3 144.0(2) . . ?
Ni6 O25 La3 100.36(10) . . ?
C24 O27 Ni6 115.1(3) . . ?
C24 O27 La4 144.9(3) . 2_546 ?
Ni6 O27 La4 99.77(10) . 2_546 ?
Ni6 O28 La4 110.23(12) . 2_546 ?
Ni6 O28 La3 110.50(12) . . ?
La4 O28 La3 99.29(9) 2_546 . ?
Ni6 O28 H28A 112.1 . . ?
La4 O28 H28A 112.1 2_546 . ?
La3 O28 H28A 112.1 . . ?
Ni5 O29 La4 110.40(12) . . ?
Ni5 O29 La3 109.81(11) . . ?
La4 O29 La3 98.63(9) . . ?
Ni5 O29 H29A 112.4 . . ?
La4 O29 H29A 112.4 . . ?
La3 O29 H29A 112.4 . . ?
Ni4 O30 La4 109.98(12) . 2_546 ?
Ni4 O30 La3 109.87(12) . . ?
La4 O30 La3 99.51(9) 2_546 . ?
Ni4 O30 H30A 112.3 . . ?
La4 O30 H30A 112.3 2_546 . ?
La3 O30 H30A 112.3 . . ?

loop_
_geom_bond_atom_site_label_1
_geom_bond_atom_site_label_2
_geom_bond_distance
_geom_bond_site_symmetry_2
_geom_bond_publ_flag
Ni1 O13 1.990(3) . ?
Ni1 O12 2.048(3) . ?
Ni1 O5 2.070(3) 2_637 ?
Ni1 O4W 2.077(3) . ?
Ni1 O2 2.077(3) . ?
Ni1 N1 2.083(3) . ?
O1 C3 1.260(5) . ?
N1 C2 1.470(5) . ?
N1 C1 1.482(6) . ?
N1 H1C 0.9300 . ?
C1 C12 1.512(6) . ?
C1 H1A 0.9900 . ?
C1 H1B 0.9900 . ?
La1 O13 2.580(3) 2_637 ?
La1 O13 2.580(3) . ?
La1 O15 2.613(3) 2_637 ?
La1 O15 2.613(3) . ?
La1 O14 2.627(3) . ?
La1 O14 2.627(3) 2_637 ?
La1 O6 2.817(3) 2_637 ?
La1 O6 2.817(3) . ?
La1 O12 2.826(3) . ?
La1 O12 2.826(3) 2_637 ?
La1 O8 2.874(3) 2_637 ?
La1 O8 2.874(3) . ?
O1W La2 2.607(3) . ?
Ni2 O14 1.999(3) . ?
Ni2 O8 2.042(3) . ?
Ni2 O9 2.067(3) . ?
Ni2 O11 2.068(3) . ?
Ni2 N3 2.093(4) . ?
Ni2 O5W 2.107(3) . ?
O2 C3 1.260(5) . ?
O2 La2 2.625(3) . ?
N2 C6 1.468(5) . ?
N2 C5 1.471(6) . ?
N2 Ni3 2.102(3) . ?
N2 H2C 0.9300 . ?
C2 C3 1.520(6) . ?
C2 H2A 0.9900 . ?
C2 H2B 0.9900 . ?
La2 O15 2.439(3) . ?
La2 O14 2.442(3) 2_637 ?
La2 O13 2.451(3) . ?
La2 O2W 2.563(3) . ?
La2 O3W 2.570(3) . ?
La2 O9 2.606(3) 2_637 ?
La2 O4 2.663(3) . ?
Ni3 O15 1.991(3) . ?
Ni3 O7 2.021(3) . ?
Ni3 O6 2.041(3) . ?
Ni3 O4 2.066(3) . ?
Ni3 O6W 2.114(3) . ?
N3 C9 1.472(6) . ?
N3 C11 1.484(6) . ?
N3 H3A 0.9300 . ?
O3 C4 1.241(6) . ?
La3 O28 2.586(3) 2_546 ?
La3 O28 2.586(3) . ?
La3 O30 2.589(3) 2_546 ?
La3 O30 2.589(3) . ?
La3 O29 2.635(3) . ?
La3 O29 2.635(3) 2_546 ?
La3 O18 2.820(3) . ?
La3 O18 2.820(3) 2_546 ?
La3 O25 2.844(3) 2_546 ?
La3 O25 2.844(3) . ?
La3 O23 2.845(3) . ?
La3 O23 2.845(3) 2_546 ?
O4 C4 1.260(5) . ?
C4 C5 1.524(6) . ?
N4 C14 1.470(6) . ?
N4 C15 1.477(5) . ?
N4 Ni4 2.073(3) . ?
N4 H4A 0.9300 . ?
La4 O29 2.420(3) . ?
La4 O30 2.435(3) 2_546 ?
La4 O28 2.447(3) 2_546 ?
La4 O9W 2.547(3) . ?
La4 O7W 2.575(3) . ?
La4 O8W 2.609(3) . ?
La4 O17 2.663(3) 2_546 ?
La4 O21 2.663(3) . ?
La4 O27 2.686(3) 2_546 ?
Ni4 O30 1.998(3) . ?
Ni4 O18 2.036(3) . ?
Ni4 O24 2.050(3) 2_546 ?
Ni4 O17 2.091(3) . ?
Ni4 O10W 2.093(3) . ?
O5 C7 1.252(5) . ?
O5 Ni1 2.070(3) 2_637 ?
C5 H5A 0.9900 . ?
C5 H5B 0.9900 . ?
N5 C18 1.468(6) . ?
N5 C19 1.472(6) . ?
N5 Ni5 2.088(3) . ?
N5 H5C 0.9300 . ?
Ni5 O29 1.992(3) . ?
Ni5 O19 2.028(3) . ?
Ni5 O23 2.056(3) . ?
Ni5 O21 2.061(3) . ?
Ni5 O11W 2.125(3) . ?
O6 C7 1.253(5) . ?
C6 C7 1.513(6) . ?
C6 H6A 0.9900 . ?
C6 H6B 0.9900 . ?
N6 C22 1.471(6) . ?
N6 C23 1.478(5) . ?
N6 Ni6 2.084(3) . ?
N6 H6C 0.9300 . ?
Ni6 O28 1.997(3) . ?
Ni6 O25 2.031(3) . ?
Ni6 O22 2.060(3) . ?
Ni6 O27 2.064(3) . ?
Ni6 O12W 2.100(3) . ?
O7 C8 1.254(5) . ?
N7 O32 1.240(6) . ?
N7 O33 1.240(6) . ?
N7 O31 1.247(6) . ?
O8 C8 1.255(5) . ?
C8 C9 1.524(6) . ?
N8 O36 1.218(6) . ?
N8 O35 1.236(6) . ?
N8 O34 1.239(5) . ?
O9 C10 1.276(5) . ?
O9 La2 2.606(3) 2_637 ?
C9 H9A 0.9900 . ?
C9 H9B 0.9900 . ?
N9 O38 1.201(7) . ?
N9 O37 1.246(6) . ?
N9 O39 1.254(7) . ?
O10 C10 1.237(6) . ?
C10 C11 1.515(6) . ?
O11 C12 1.260(5) . ?
C11 H11A 0.9900 . ?
C11 H11B 0.9900 . ?
O12 C12 1.251(5) . ?
O13 H13A 1.0000 . ?
C13 O16 1.253(6) . ?
C13 O17 1.262(5) . ?
C13 C14 1.519(7) . ?
O14 La2 2.442(3) 2_637 ?
O14 H14C 1.0000 . ?
C14 H14A 0.9900 . ?
C14 H14B 0.9900 . ?
O15 H15C 1.0000 . ?
C15 C16 1.515(6) . ?
C15 H15A 0.9900 . ?
C15 H15B 0.9900 . ?
C16 O19 1.250(5) . ?
C16 O18 1.266(5) . ?
C17 O20 1.241(6) . ?
C17 O21 1.269(5) . ?
C17 C18 1.526(6) . ?
O17 La4 2.663(3) 2_546 ?
C18 H18A 0.9900 . ?
C18 H18B 0.9900 . ?
C19 C20 1.516(6) . ?
C19 H19A 0.9900 . ?
C19 H19B 0.9900 . ?
C20 O23 1.252(5) . ?
C20 O22 1.262(5) . ?
C21 O24 1.251(5) . ?
C21 O25 1.259(5) . ?
C21 C22 1.516(6) . ?
C22 H22A 0.9900 . ?
C22 H22B 0.9900 . ?
C23 C24 1.523(6) . ?
C23 H23A 0.9900 . ?
C23 H23B 0.9900 . ?
C24 O26 1.246(5) . ?
C24 O27 1.267(5) . ?
O24 Ni4 2.050(3) 2_546 ?
O27 La4 2.686(3) 2_546 ?
O28 La4 2.447(3) 2_546 ?
O28 H28A 1.0000 . ?
O29 H29A 1.0000 . ?
O30 La4 2.435(3) 2_546 ?
O30 H30A 1.0000 . ?
